data_7712800
loop_
_publ_author_name
'Katzenmayer, Markus'
'Kracht, Felix'
'Maichle-Moessmer, Caecilia'
'Anwander, Reiner'

_publ_section_title
;
 Potential precursors for terminal ytterbium(II) imide complexes bearing
 the tris(3-tert-butyl-5-methylpyrazolyl)hydroborato ligand
;
_journal_name_full 'Dalton Transactions'
_journal_paper_doi 10.1039/D3DT00861D
_journal_year 2023
_chemical_formula_sum 'C40 H66 B N7 O Sm'
_chemical_formula_weight 822.15
_chemical_properties_physical Air-sensitive,Moisture-sensitive
_space_group_crystal_system monoclinic
_space_group_IT_number 14
_space_group_name_Hall '-P 2ybc'
_space_group_name_H-M_alt 'P 1 21/c 1'
_atom_sites_solution_hydrogens mixed
_audit_creation_method SHELXL-2018/3
_audit_update_record
;
2023-03-14 deposited with the CCDC.	2023-04-18 downloaded from the CCDC.
;
_cell_angle_alpha 90
_cell_angle_beta 93.4090(10)
_cell_angle_gamma 90
_cell_formula_units_Z 4
_cell_length_a 9.9313(5)
_cell_length_b 16.9639(8)
_cell_length_c 24.6920(12)
_cell_measurement_reflns_used 9825
_cell_measurement_temperature 100(2)
_cell_measurement_theta_max 30.51
_cell_measurement_theta_min 2.401
_cell_volume 4152.6(4)
_computing_cell_refinement 'SAINT V8.40B (Bruker Nano, Inc., 2019)'
_computing_data_collection 'APEX3 v2019.11-0'
_computing_data_reduction 'SAINT V8.40B (Bruker Nano, Inc., 2019)'
_computing_structure_refinement 'SHELXL-2018/3 (Sheldrick, 2018)'
_computing_structure_solution 'SHELXT 2018/2 (Sheldrick, 2018)'
_diffrn_ambient_temperature 100(2)
_diffrn_measured_fraction_theta_full 0.999
_diffrn_measured_fraction_theta_max 0.999
_diffrn_measurement_device_type 'Bruker APEX II DUO'
_diffrn_measurement_method 'omega scans'
_diffrn_radiation_type MoK\a
_diffrn_radiation_wavelength 0.71073
_diffrn_reflns_av_R_equivalents 0.0458
_diffrn_reflns_av_unetI/netI 0.0308
_diffrn_reflns_Laue_measured_fraction_full 0.999
_diffrn_reflns_Laue_measured_fraction_max 0.999
_diffrn_reflns_limit_h_max 14
_diffrn_reflns_limit_h_min -14
_diffrn_reflns_limit_k_max 24
_diffrn_reflns_limit_k_min -24
_diffrn_reflns_limit_l_max 35
_diffrn_reflns_limit_l_min -35
_diffrn_reflns_number 75787
_diffrn_reflns_point_group_measured_fraction_full 0.999
_diffrn_reflns_point_group_measured_fraction_max 0.999
_diffrn_reflns_theta_full 25.242
_diffrn_reflns_theta_max 30.519
_diffrn_reflns_theta_min 2.043
_diffrn_source 'ImuS-focus sealed tube'
_exptl_absorpt_coefficient_mu 1.452
_exptl_absorpt_correction_type multi-scan
_exptl_absorpt_process_details 'sadabs V2012/1 (Bruker AXS Inc.)'
_exptl_crystal_colour green
_exptl_crystal_density_diffrn 1.315
_exptl_crystal_description block
_exptl_crystal_F_000 1720
_exptl_crystal_size_max 0.193
_exptl_crystal_size_mid 0.140
_exptl_crystal_size_min 0.117
_exptl_transmission_factor_max 0.7461
_exptl_transmission_factor_min 0.6548
_refine_diff_density_max 1.588
_refine_diff_density_min -0.799
_refine_diff_density_rms 0.098
_refine_ls_extinction_method none
_refine_ls_goodness_of_fit_ref 1.028
_refine_ls_hydrogen_treatment mixed
_refine_ls_matrix_type full
_refine_ls_number_parameters 496
_refine_ls_number_reflns 12666
_refine_ls_number_restraints 881
_refine_ls_restrained_S_all 0.996
_refine_ls_R_factor_all 0.0486
_refine_ls_R_factor_gt 0.0328
_refine_ls_shift/su_max 0.001
_refine_ls_shift/su_mean 0.000
_refine_ls_structure_factor_coef Fsqd
_refine_ls_weighting_details 'w=1/[\s^2^(Fo^2^)+(0.0392P)^2^+3.1680P] where P=(Fo^2^+2Fc^2^)/3'
_refine_ls_weighting_scheme calc
_refine_ls_wR_factor_gt 0.0767
_refine_ls_wR_factor_ref 0.0851
_reflns_Friedel_coverage 0.000
_reflns_number_gt 9829
_reflns_number_total 12666
_reflns_threshold_expression 'I > 2\s(I)'
_cod_data_source_file d3dt00861d2.cif
_cod_data_source_block 1-thf-Sm_mo_MK155_2_0m_agross
_cod_original_sg_symbol_H-M 'P 21/c'
_cod_database_code 7712800
_shelx_shelxl_version_number 2018/3
_shelx_space_group_comment
;
The symmetry employed for this shelxl refinement is uniquely defined
by the following loop, which should always be used as a source of
symmetry information in preference to the above space-group names.
They are only intended as comments.
;
_shelx_estimated_absorpt_t_min 0.767
_shelx_estimated_absorpt_t_max 0.848

loop_
_space_group_symop_operation_xyz
'x, y, z'
'-x, y+1/2, -z+1/2'
'-x, -y, -z'
'x, -y-1/2, z-1/2'

loop_
_atom_site_label
_atom_site_type_symbol
_atom_site_fract_x
_atom_site_fract_y
_atom_site_fract_z
_atom_site_U_iso_or_equiv
_atom_site_adp_type
_atom_site_occupancy
_atom_site_site_symmetry_order
_atom_site_calc_flag
_atom_site_refinement_flags_posn
_atom_site_refinement_flags_adp
_atom_site_refinement_flags_occupancy
_atom_site_disorder_assembly
_atom_site_disorder_group
C1 C 0.7024(2) 0.07849(11) 0.47943(9) 0.0175(4) Uani 1 1 d . U . . .
B1 B 0.6141(2) 0.25420(12) 0.55672(10) 0.0162(4) Uani 1 1 d D U . . .
H1 H 0.647(3) 0.2573(13) 0.5968(7) 0.019 Uiso 1 1 d D U . . .
C2 C 0.7769(2) 0.06234(12) 0.52800(9) 0.0212(4) Uani 1 1 d . U . . .
H2 H 0.829983 0.016896 0.536416 0.025 Uiso 1 1 calc R U . . .
C3 C 0.7571(2) 0.12615(12) 0.56106(9) 0.0195(4) Uani 1 1 d . U . . .
C4 C 0.6853(2) 0.02415(12) 0.43092(9) 0.0212(4) Uani 1 1 d . U . . .
C5 C 0.6142(3) -0.05155(13) 0.44782(11) 0.0299(5) Uani 1 1 d . U . . .
H5A H 0.605058 -0.087660 0.416841 0.045 Uiso 1 1 calc R U . . .
H5B H 0.524535 -0.038459 0.459779 0.045 Uiso 1 1 calc R U . . .
H5C H 0.667541 -0.076850 0.477632 0.045 Uiso 1 1 calc R U . . .
C6 C 0.8251(3) 0.00297(15) 0.41134(11) 0.0323(5) Uani 1 1 d . U . . .
H6A H 0.814489 -0.033322 0.380505 0.048 Uiso 1 1 calc R U . . .
H6B H 0.879280 -0.022306 0.440933 0.048 Uiso 1 1 calc R U . . .
H6C H 0.870523 0.051053 0.400126 0.048 Uiso 1 1 calc R U . . .
C7 C 0.5979(3) 0.06211(13) 0.38531(10) 0.0277(5) Uani 1 1 d . U . . .
H7A H 0.639915 0.111361 0.374239 0.042 Uiso 1 1 calc R U . . .
H7B H 0.508315 0.073354 0.398055 0.042 Uiso 1 1 calc R U . . .
H7C H 0.589261 0.026036 0.354301 0.042 Uiso 1 1 calc R U . . .
C8 C 0.8159(3) 0.14009(13) 0.61750(10) 0.0288(5) Uani 1 1 d . U . . .
H8A H 0.875739 0.096247 0.628439 0.043 Uiso 1 1 calc R U . . .
H8B H 0.742989 0.143739 0.642447 0.043 Uiso 1 1 calc R U . . .
H8C H 0.867384 0.189396 0.618546 0.043 Uiso 1 1 calc R U . . .
C9 C 0.2491(2) 0.25173(11) 0.52379(11) 0.0237(4) Uani 1 1 d . U . . .
C10 C 0.2489(3) 0.24550(12) 0.58031(11) 0.0277(5) Uani 1 1 d . U . . .
H10 H 0.172342 0.242444 0.601543 0.033 Uiso 1 1 calc R U . . .
C11 C 0.3822(2) 0.24472(12) 0.59874(10) 0.0236(4) Uani 1 1 d . U . . .
C12 C 0.1287(3) 0.25494(14) 0.48289(14) 0.0369(6) Uani 1 1 d . U . . .
C16 C 0.4381(3) 0.23788(16) 0.65585(11) 0.0355(6) Uani 1 1 d . U . . .
H16A H 0.493262 0.190109 0.659799 0.053 Uiso 1 1 calc R U . . .
H16B H 0.363824 0.234915 0.680203 0.053 Uiso 1 1 calc R U . . .
H16C H 0.493904 0.284125 0.665150 0.053 Uiso 1 1 calc R U . . .
C17 C 0.6802(2) 0.42357(12) 0.46970(9) 0.0216(4) Uani 1 1 d . U . . .
C18 C 0.7453(3) 0.44978(14) 0.51813(11) 0.0363(6) Uani 1 1 d . U . . .
H18 H 0.789819 0.498806 0.524350 0.044 Uiso 1 1 calc R U . . .
C19 C 0.7315(3) 0.38974(13) 0.55500(10) 0.0317(6) Uani 1 1 d . U . . .
C20 C 0.6629(3) 0.46936(12) 0.41720(10) 0.0249(5) Uani 1 1 d . U . . .
C21 C 0.7952(3) 0.4685(2) 0.38888(14) 0.0548(9) Uani 1 1 d . U . . .
H21A H 0.820092 0.413884 0.381121 0.082 Uiso 1 1 calc R U . . .
H21B H 0.866339 0.492804 0.412494 0.082 Uiso 1 1 calc R U . . .
H21C H 0.784254 0.498096 0.354842 0.082 Uiso 1 1 calc R U . . .
C22 C 0.6239(4) 0.55434(14) 0.42999(12) 0.0474(8) Uani 1 1 d . U . . .
H22A H 0.612666 0.584508 0.396180 0.071 Uiso 1 1 calc R U . . .
H22B H 0.695033 0.578405 0.453732 0.071 Uiso 1 1 calc R U . . .
H22C H 0.538930 0.554513 0.448263 0.071 Uiso 1 1 calc R U . . .
C23 C 0.5512(3) 0.43484(14) 0.37958(10) 0.0351(6) Uani 1 1 d . U . . .
H23A H 0.535134 0.469389 0.348043 0.053 Uiso 1 1 calc R U . . .
H23B H 0.468324 0.430437 0.399028 0.053 Uiso 1 1 calc R U . . .
H23C H 0.578127 0.382474 0.367430 0.053 Uiso 1 1 calc R U . . .
C24 C 0.7781(4) 0.38915(17) 0.61365(12) 0.0565(10) Uani 1 1 d . U . . .
H24A H 0.834514 0.342617 0.621326 0.085 Uiso 1 1 calc R U . . .
H24B H 0.699680 0.387537 0.635920 0.085 Uiso 1 1 calc R U . . .
H24C H 0.830658 0.436917 0.622192 0.085 Uiso 1 1 calc R U . . .
C25 C 0.2532(2) 0.25855(13) 0.29343(9) 0.0234(4) Uani 1 1 d . U . . .
C26 C 0.2395(2) 0.18022(14) 0.27310(10) 0.0263(5) Uani 1 1 d . U . . .
C27 C 0.1522(3) 0.16414(16) 0.22812(11) 0.0332(6) Uani 1 1 d . U . . .
H27 H 0.145534 0.111734 0.214657 0.040 Uiso 1 1 calc R U . . .
C28 C 0.0748(3) 0.22286(18) 0.20261(11) 0.0355(6) Uani 1 1 d . U . . .
H28 H 0.015547 0.210998 0.172084 0.043 Uiso 1 1 calc R U . . .
C29 C 0.0855(3) 0.29903(17) 0.22239(11) 0.0343(6) Uani 1 1 d . U . . .
H29 H 0.032241 0.339326 0.205088 0.041 Uiso 1 1 calc R U . . .
C30 C 0.1715(3) 0.31840(15) 0.26671(10) 0.0287(5) Uani 1 1 d . U . . .
C31 C 0.3209(3) 0.11392(14) 0.29922(11) 0.0324(5) Uani 1 1 d . U . . .
H31A H 0.384971 0.137091 0.327683 0.039 Uiso 0.702(8) 1 calc R U P A 1
H31B H 0.412761 0.133309 0.311571 0.039 Uiso 0.298(8) 1 calc R U P A 2
C34 C 0.1828(3) 0.40372(15) 0.28508(11) 0.0348(6) Uani 1 1 d . U . . .
H34 H 0.199806 0.403538 0.325402 0.042 Uiso 1 1 calc R U . . .
C35 C 0.3049(3) 0.44202(17) 0.26086(13) 0.0433(7) Uani 1 1 d . U . . .
H35A H 0.289679 0.445151 0.221339 0.065 Uiso 1 1 calc R U . . .
H35B H 0.385537 0.410244 0.269937 0.065 Uiso 1 1 calc R U . . .
H35C H 0.317848 0.495196 0.275776 0.065 Uiso 1 1 calc R U . . .
C36 C 0.0568(3) 0.45353(19) 0.27205(14) 0.0523(8) Uani 1 1 d . U . . .
H36A H 0.042775 0.459578 0.232651 0.079 Uiso 1 1 calc R U . . .
H36B H 0.068604 0.505577 0.288895 0.079 Uiso 1 1 calc R U . . .
H36C H -0.021706 0.427387 0.286256 0.079 Uiso 1 1 calc R U . . .
C37 C 0.6581(3) 0.2642(2) 0.28717(11) 0.0438(7) Uani 1 1 d . U . . .
H37A H 0.677788 0.319619 0.277764 0.053 Uiso 1 1 calc R U . . .
H37B H 0.562915 0.252793 0.275650 0.053 Uiso 1 1 calc R U . . .
C38 C 0.7484(4) 0.2106(3) 0.25992(16) 0.0758(13) Uani 1 1 d . U . . .
H38A H 0.793125 0.238443 0.230658 0.091 Uiso 1 1 calc R U . . .
H38B H 0.697415 0.165266 0.243958 0.091 Uiso 1 1 calc R U . . .
C39 C 0.8526(3) 0.1828(2) 0.30385(14) 0.0535(9) Uani 1 1 d . U . . .
H39A H 0.842305 0.125821 0.311204 0.064 Uiso 1 1 calc R U . . .
H39B H 0.945475 0.192927 0.293138 0.064 Uiso 1 1 calc R U . . .
C40 C 0.8208(3) 0.23186(17) 0.35309(13) 0.0391(6) Uani 1 1 d . U . . .
H40A H 0.837315 0.201048 0.386881 0.047 Uiso 1 1 calc R U . . .
H40B H 0.877377 0.279954 0.355391 0.047 Uiso 1 1 calc R U . . .
N1 N 0.67509(17) 0.17801(9) 0.53320(7) 0.0158(3) Uani 1 1 d . U . . .
N2 N 0.64094(18) 0.14868(9) 0.48199(7) 0.0161(3) Uani 1 1 d . U . . .
N3 N 0.45832(19) 0.25010(9) 0.55500(7) 0.0172(3) Uani 1 1 d . U . . .
N4 N 0.37623(18) 0.25392(9) 0.50827(8) 0.0191(3) Uani 1 1 d . U . . .
N5 N 0.66286(18) 0.33034(10) 0.52941(7) 0.0174(3) Uani 1 1 d . U . . .
N6 N 0.63030(18) 0.35092(9) 0.47625(7) 0.0173(3) Uani 1 1 d . U . . .
N7 N 0.3425(2) 0.27424(13) 0.33647(8) 0.0256(4) Uani 1 1 d . U . . .
H7 H 0.341(3) 0.328(2) 0.3423(14) 0.062(11) Uiso 1 1 d . . . . .
O1 O 0.68082(19) 0.25205(9) 0.34504(7) 0.0284(4) Uani 1 1 d . U . . .
Sm1 Sm 0.49784(2) 0.24570(2) 0.41659(2) 0.01773(4) Uani 1 1 d . . . . .
C13 C 0.1449(4) 0.1869(2) 0.43751(16) 0.0350(5) Uani 0.729(3) 1 d . U P B 1
H13A H 0.064765 0.186523 0.412341 0.053 Uiso 0.729(3) 1 calc R U P B 1
H13B H 0.154567 0.135500 0.455376 0.053 Uiso 0.729(3) 1 calc R U P B 1
H13C H 0.225016 0.197741 0.417412 0.053 Uiso 0.729(3) 1 calc R U P B 1
C33 C 0.2399(5) 0.0552(3) 0.3248(2) 0.0433(12) Uani 0.702(8) 1 d . U P A 1
H33A H 0.181689 0.028424 0.297127 0.065 Uiso 0.702(8) 1 calc R U P A 1
H33B H 0.183949 0.080871 0.351046 0.065 Uiso 0.702(8) 1 calc R U P A 1
H33C H 0.299163 0.016476 0.343625 0.065 Uiso 0.702(8) 1 calc R U P A 1
C32 C 0.4059(6) 0.0747(3) 0.25504(19) 0.0512(15) Uani 0.702(8) 1 d . U P A 1
H32A H 0.345087 0.054029 0.225692 0.077 Uiso 0.702(8) 1 calc R U P A 1
H32B H 0.459597 0.031462 0.271401 0.077 Uiso 0.702(8) 1 calc R U P A 1
H32C H 0.466068 0.114081 0.240378 0.077 Uiso 0.702(8) 1 calc R U P A 1
C14 C 0.1265(4) 0.3321(2) 0.45082(19) 0.0350(5) Uani 0.729(3) 1 d . U P B 1
H14A H 0.213081 0.339199 0.434382 0.053 Uiso 0.729(3) 1 calc R U P B 1
H14B H 0.111209 0.376278 0.475290 0.053 Uiso 0.729(3) 1 calc R U P B 1
H14C H 0.053719 0.330294 0.422245 0.053 Uiso 0.729(3) 1 calc R U P B 1
C15 C 0.0000(4) 0.2416(2) 0.50779(17) 0.0350(5) Uani 0.729(3) 1 d . U P B 1
H15A H -0.074039 0.243938 0.479765 0.053 Uiso 0.729(3) 1 calc R U P B 1
H15B H -0.013051 0.282429 0.535091 0.053 Uiso 0.729(3) 1 calc R U P B 1
H15C H 0.001141 0.189658 0.525138 0.053 Uiso 0.729(3) 1 calc R U P B 1
C13A C 0.0595(10) 0.1829(6) 0.4838(4) 0.0350(5) Uani 0.271(3) 1 d . U P B 2
H13D H -0.031854 0.189644 0.467162 0.053 Uiso 0.271(3) 1 calc R U P B 2
H13E H 0.054307 0.165296 0.521415 0.053 Uiso 0.271(3) 1 calc R U P B 2
H13F H 0.107669 0.143331 0.463414 0.053 Uiso 0.271(3) 1 calc R U P B 2
C14A C 0.1487(11) 0.3056(7) 0.4401(5) 0.0350(5) Uani 0.271(3) 1 d . U P B 2
H14D H 0.198468 0.278184 0.412624 0.053 Uiso 0.271(3) 1 calc R U P B 2
H14E H 0.200536 0.351572 0.453390 0.053 Uiso 0.271(3) 1 calc R U P B 2
H14F H 0.061144 0.323006 0.423916 0.053 Uiso 0.271(3) 1 calc R U P B 2
C15A C 0.0178(10) 0.3144(6) 0.5241(4) 0.0350(5) Uani 0.271(3) 1 d . U P B 2
H15D H -0.070184 0.320976 0.504435 0.053 Uiso 0.271(3) 1 calc R U P B 2
H15E H 0.058680 0.366280 0.531076 0.053 Uiso 0.271(3) 1 calc R U P B 2
H15F H 0.005860 0.287620 0.558630 0.053 Uiso 0.271(3) 1 calc R U P B 2
C32A C 0.3318(13) 0.0346(7) 0.2713(6) 0.054(4) Uani 0.298(8) 1 d . U P A 2
H32D H 0.242192 0.010456 0.266751 0.081 Uiso 0.298(8) 1 calc R U P A 2
H32E H 0.391849 0.000032 0.293545 0.081 Uiso 0.298(8) 1 calc R U P A 2
H32F H 0.368470 0.041982 0.235699 0.081 Uiso 0.298(8) 1 calc R U P A 2
C33A C 0.2314(11) 0.0881(7) 0.3550(5) 0.046(3) Uani 0.298(8) 1 d . U P A 2
H33D H 0.217146 0.135042 0.377038 0.069 Uiso 0.298(8) 1 calc R U P A 2
H33E H 0.282616 0.048852 0.376789 0.069 Uiso 0.298(8) 1 calc R U P A 2
H33F H 0.143895 0.065876 0.342460 0.069 Uiso 0.298(8) 1 calc R U P A 2

loop_
_atom_site_aniso_label
_atom_site_aniso_U_11
_atom_site_aniso_U_22
_atom_site_aniso_U_33
_atom_site_aniso_U_23
_atom_site_aniso_U_13
_atom_site_aniso_U_12
C1 0.0182(10) 0.0129(8) 0.0215(10) 0.0004(7) 0.0029(8) -0.0007(7)
B1 0.0179(10) 0.0149(9) 0.0156(10) -0.0006(8) 0.0001(8) 0.0000(8)
C2 0.0207(11) 0.0140(8) 0.0285(12) 0.0038(8) -0.0018(9) 0.0013(7)
C3 0.0208(10) 0.0156(8) 0.0216(11) 0.0037(7) -0.0023(8) -0.0003(7)
C4 0.0251(11) 0.0146(8) 0.0241(11) -0.0022(7) 0.0019(9) 0.0008(7)
C5 0.0375(14) 0.0151(9) 0.0372(14) -0.0028(9) 0.0016(11) -0.0032(9)
C6 0.0312(13) 0.0302(12) 0.0361(14) -0.0070(10) 0.0078(11) 0.0052(10)
C7 0.0379(14) 0.0217(10) 0.0231(12) -0.0046(8) -0.0020(10) 0.0037(9)
C8 0.0358(14) 0.0226(10) 0.0263(12) 0.0022(9) -0.0114(10) 0.0040(9)
C9 0.0172(10) 0.0175(9) 0.0363(13) 0.0058(8) 0.0025(9) 0.0000(7)
C10 0.0241(11) 0.0232(10) 0.0369(13) 0.0032(9) 0.0114(10) 0.0027(8)
C11 0.0277(11) 0.0209(10) 0.0229(11) -0.0017(8) 0.0080(9) 0.0017(8)
C12 0.0210(11) 0.0318(12) 0.0566(18) 0.0164(11) -0.0081(11) -0.0044(9)
C16 0.0405(15) 0.0460(15) 0.0210(12) -0.0025(10) 0.0095(11) 0.0008(12)
C17 0.0249(11) 0.0140(8) 0.0259(11) 0.0022(7) 0.0020(9) -0.0008(7)
C18 0.0525(17) 0.0183(10) 0.0363(14) 0.0034(9) -0.0116(12) -0.0150(10)
C19 0.0457(15) 0.0200(10) 0.0276(12) 0.0009(9) -0.0136(11) -0.0112(10)
C20 0.0333(13) 0.0146(9) 0.0269(12) 0.0038(8) 0.0020(10) -0.0007(8)
C21 0.0495(19) 0.062(2) 0.055(2) 0.0290(17) 0.0172(16) 0.0013(15)
C22 0.083(2) 0.0149(10) 0.0418(17) 0.0012(10) -0.0152(16) 0.0069(12)
C23 0.0548(17) 0.0240(11) 0.0251(13) 0.0057(9) -0.0081(12) -0.0050(11)
C24 0.097(3) 0.0322(14) 0.0359(16) 0.0035(12) -0.0349(17) -0.0257(16)
C25 0.0183(10) 0.0341(11) 0.0178(10) 0.0011(8) 0.0010(8) -0.0015(8)
C26 0.0238(12) 0.0323(11) 0.0231(12) 0.0004(9) 0.0032(9) -0.0013(9)
C27 0.0321(14) 0.0410(14) 0.0260(13) -0.0010(10) -0.0018(10) -0.0082(11)
C28 0.0288(13) 0.0498(15) 0.0267(13) 0.0014(11) -0.0078(10) -0.0073(11)
C29 0.0298(14) 0.0445(14) 0.0278(13) 0.0098(11) -0.0045(10) -0.0002(11)
C30 0.0269(13) 0.0345(12) 0.0245(12) 0.0061(9) -0.0001(10) -0.0020(9)
C31 0.0347(13) 0.0266(11) 0.0349(13) -0.0041(9) -0.0066(10) 0.0017(9)
C34 0.0371(15) 0.0340(12) 0.0320(14) 0.0073(10) -0.0079(11) 0.0079(10)
C35 0.0515(18) 0.0345(14) 0.0426(17) 0.0108(12) -0.0078(14) -0.0065(12)
C36 0.055(2) 0.0464(17) 0.054(2) 0.0010(15) -0.0111(16) 0.0214(15)
C37 0.0461(17) 0.0641(19) 0.0212(13) 0.0019(12) 0.0031(12) 0.0136(14)
C38 0.055(2) 0.127(4) 0.046(2) -0.024(2) 0.0052(18) 0.031(2)
C39 0.0484(19) 0.061(2) 0.053(2) 0.0140(16) 0.0229(16) 0.0185(15)
C40 0.0280(13) 0.0421(14) 0.0461(17) 0.0067(12) -0.0058(12) -0.0011(11)
N1 0.0179(9) 0.0137(7) 0.0156(8) 0.0017(6) -0.0017(7) 0.0002(6)
N2 0.0183(8) 0.0135(7) 0.0165(8) -0.0015(6) 0.0004(7) 0.0001(6)
N3 0.0203(8) 0.0162(8) 0.0151(8) -0.0012(6) 0.0001(6) 0.0005(6)
N4 0.0170(8) 0.0172(8) 0.0227(9) 0.0013(6) -0.0015(7) -0.0016(6)
N5 0.0216(9) 0.0143(7) 0.0158(8) -0.0011(6) -0.0027(7) -0.0010(6)
N6 0.0211(9) 0.0138(7) 0.0168(8) 0.0007(6) 0.0003(7) 0.0005(6)
N7 0.0259(10) 0.0288(9) 0.0214(10) 0.0008(8) -0.0061(8) 0.0027(8)
O1 0.0295(9) 0.0346(9) 0.0208(8) 0.0003(6) 0.0001(7) 0.0060(7)
Sm1 0.02314(6) 0.01501(5) 0.01445(6) -0.00108(4) -0.00373(4) 0.00209(4)
C13 0.0242(9) 0.0364(11) 0.0436(13) 0.0029(9) -0.0053(8) -0.0012(8)
C33 0.046(2) 0.0304(19) 0.053(3) 0.0059(19) 0.003(2) 0.0000(16)
C32 0.050(3) 0.062(3) 0.042(2) 0.002(2) 0.0033(19) 0.025(2)
C14 0.0242(9) 0.0364(11) 0.0436(13) 0.0029(9) -0.0053(8) -0.0012(8)
C15 0.0242(9) 0.0364(11) 0.0436(13) 0.0029(9) -0.0053(8) -0.0012(8)
C13A 0.0242(9) 0.0364(11) 0.0436(13) 0.0029(9) -0.0053(8) -0.0012(8)
C14A 0.0242(9) 0.0364(11) 0.0436(13) 0.0029(9) -0.0053(8) -0.0012(8)
C15A 0.0242(9) 0.0364(11) 0.0436(13) 0.0029(9) -0.0053(8) -0.0012(8)
C32A 0.049(7) 0.039(5) 0.071(8) -0.019(5) -0.012(6) 0.008(5)
C33A 0.048(6) 0.037(5) 0.054(7) 0.014(5) 0.005(5) -0.008(4)

loop_
_atom_type_symbol
_atom_type_description
_atom_type_scat_dispersion_real
_atom_type_scat_dispersion_imag
_atom_type_scat_source
C C 0.0033 0.0016 'International Tables Vol C Tables 4.2.6.8 and 6.1.1.4'
H H 0.0000 0.0000 'International Tables Vol C Tables 4.2.6.8 and 6.1.1.4'
B B 0.0013 0.0007 'International Tables Vol C Tables 4.2.6.8 and 6.1.1.4'
N N 0.0061 0.0033 'International Tables Vol C Tables 4.2.6.8 and 6.1.1.4'
O O 0.0106 0.0060 'International Tables Vol C Tables 4.2.6.8 and 6.1.1.4'
Sm Sm -0.1638 3.4418 'International Tables Vol C Tables 4.2.6.8 and 6.1.1.4'

loop_
_geom_angle_atom_site_label_1
_geom_angle_atom_site_label_2
_geom_angle_atom_site_label_3
_geom_angle
_geom_angle_site_symmetry_1
_geom_angle_site_symmetry_3
_geom_angle_publ_flag
N2 C1 C2 110.65(18) . . ?
N2 C1 C4 123.24(19) . . ?
C2 C1 C4 126.04(18) . . ?
N3 B1 N5 111.35(16) . . ?
N3 B1 N1 111.34(16) . . ?
N5 B1 N1 113.07(17) . . ?
C3 C2 C1 105.52(18) . . ?
N1 C3 C2 108.14(19) . . ?
N1 C3 C8 123.94(19) . . ?
C2 C3 C8 127.91(19) . . ?
C1 C4 C7 111.09(17) . . ?
C1 C4 C5 109.04(19) . . ?
C7 C4 C5 107.65(19) . . ?
C1 C4 C6 109.27(19) . . ?
C7 C4 C6 110.6(2) . . ?
C5 C4 C6 109.17(18) . . ?
N4 C9 C10 110.2(2) . . ?
N4 C9 C12 121.7(2) . . ?
C10 C9 C12 128.1(2) . . ?
C11 C10 C9 105.8(2) . . ?
N3 C11 C10 107.9(2) . . ?
N3 C11 C16 124.4(2) . . ?
C10 C11 C16 127.7(2) . . ?
C14A C12 C13A 130.2(7) . . ?
C14A C12 C9 112.7(5) . . ?
C13A C12 C9 109.0(4) . . ?
C15 C12 C9 112.7(3) . . ?
C15 C12 C14 111.2(3) . . ?
C9 C12 C14 111.2(2) . . ?
C15 C12 C13 107.7(3) . . ?
C9 C12 C13 109.1(2) . . ?
C14 C12 C13 104.5(3) . . ?
C14A C12 C15A 101.4(6) . . ?
C13A C12 C15A 99.1(6) . . ?
C9 C12 C15A 97.2(4) . . ?
N6 C17 C18 110.2(2) . . ?
N6 C17 C20 123.4(2) . . ?
C18 C17 C20 126.39(19) . . ?
C19 C18 C17 105.7(2) . . ?
N5 C19 C18 108.0(2) . . ?
N5 C19 C24 124.5(2) . . ?
C18 C19 C24 127.4(2) . . ?
C17 C20 C23 111.56(19) . . ?
C17 C20 C21 109.3(2) . . ?
C23 C20 C21 109.5(2) . . ?
C17 C20 C22 108.9(2) . . ?
C23 C20 C22 107.7(2) . . ?
C21 C20 C22 109.9(2) . . ?
N7 C25 C26 119.9(2) . . ?
N7 C25 C30 122.8(2) . . ?
C26 C25 C30 117.3(2) . . ?
C27 C26 C25 120.3(2) . . ?
C27 C26 C31 119.1(2) . . ?
C25 C26 C31 120.5(2) . . ?
C28 C27 C26 121.5(3) . . ?
C29 C28 C27 118.8(2) . . ?
C28 C29 C30 122.0(2) . . ?
C29 C30 C25 120.0(2) . . ?
C29 C30 C34 119.5(2) . . ?
C25 C30 C34 120.5(2) . . ?
C33 C31 C26 113.7(3) . . ?
C26 C31 C32A 121.2(5) . . ?
C33 C31 C32 110.4(3) . . ?
C26 C31 C32 108.4(3) . . ?
C26 C31 C33A 103.9(4) . . ?
C32A C31 C33A 100.9(7) . . ?
C30 C34 C36 114.8(2) . . ?
C30 C34 C35 109.5(2) . . ?
C36 C34 C35 110.0(2) . . ?
O1 C37 C38 107.4(3) . . ?
C37 C38 C39 105.8(3) . . ?
C40 C39 C38 103.6(3) . . ?
O1 C40 C39 105.4(2) . . ?
C3 N1 N2 109.73(16) . . ?
C3 N1 B1 125.78(18) . . ?
N2 N1 B1 124.14(16) . . ?
C1 N2 N1 105.96(16) . . ?
C1 N2 Sm1 138.56(14) . . ?
N1 N2 Sm1 115.22(11) . . ?
C11 N3 N4 109.90(18) . . ?
C11 N3 B1 125.77(19) . . ?
N4 N3 B1 124.30(17) . . ?
C9 N4 N3 106.28(19) . . ?
C9 N4 Sm1 137.05(16) . . ?
N3 N4 Sm1 116.10(13) . . ?
C19 N5 N6 109.86(17) . . ?
C19 N5 B1 125.48(18) . . ?
N6 N5 B1 124.36(16) . . ?
C17 N6 N5 106.25(17) . . ?
C17 N6 Sm1 137.33(15) . . ?
N5 N6 Sm1 116.41(11) . . ?
C25 N7 Sm1 157.46(17) . . ?
C40 O1 C37 105.3(2) . . ?
C40 O1 Sm1 127.18(16) . . ?
C37 O1 Sm1 126.84(17) . . ?
N7 Sm1 O1 82.96(6) . . ?
N7 Sm1 N6 125.66(6) . . ?
O1 Sm1 N6 90.34(6) . . ?
N7 Sm1 N4 112.32(6) . . ?
O1 Sm1 N4 162.40(6) . . ?
N6 Sm1 N4 73.79(5) . . ?
N7 Sm1 N2 152.79(6) . . ?
O1 Sm1 N2 93.91(5) . . ?
N6 Sm1 N2 81.24(5) . . ?
N4 Sm1 N2 76.49(5) . . ?

loop_
_geom_bond_atom_site_label_1
_geom_bond_atom_site_label_2
_geom_bond_distance
_geom_bond_site_symmetry_2
_geom_bond_publ_flag
C1 N2 1.341(2) . ?
C1 C2 1.398(3) . ?
C1 C4 1.513(3) . ?
B1 N3 1.546(3) . ?
B1 N5 1.548(3) . ?
B1 N1 1.555(3) . ?
C2 C3 1.377(3) . ?
C3 N1 1.358(3) . ?
C3 C8 1.497(3) . ?
C4 C7 1.523(3) . ?
C4 C5 1.535(3) . ?
C4 C6 1.539(3) . ?
C9 N4 1.341(3) . ?
C9 C10 1.400(4) . ?
C9 C12 1.520(4) . ?
C10 C11 1.374(4) . ?
C11 N3 1.358(3) . ?
C11 C16 1.489(4) . ?
C12 C14A 1.386(12) . ?
C12 C13A 1.404(10) . ?
C12 C15 1.469(5) . ?
C12 C14 1.529(5) . ?
C12 C13 1.623(5) . ?
C12 C15A 1.844(11) . ?
C17 N6 1.342(3) . ?
C17 C18 1.398(3) . ?
C17 C20 1.512(3) . ?
C18 C19 1.378(3) . ?
C19 N5 1.352(3) . ?
C19 C24 1.494(4) . ?
C20 C23 1.521(4) . ?
C20 C21 1.525(4) . ?
C20 C22 1.531(3) . ?
C25 N7 1.369(3) . ?
C25 C26 1.424(3) . ?
C25 C30 1.435(3) . ?
C26 C27 1.395(3) . ?
C26 C31 1.508(3) . ?
C27 C28 1.386(4) . ?
C28 C29 1.383(4) . ?
C29 C30 1.387(4) . ?
C30 C34 1.519(4) . ?
C31 C33 1.450(5) . ?
C31 C32A 1.519(10) . ?
C31 C32 1.566(5) . ?
C31 C33A 1.739(12) . ?
C34 C36 1.528(4) . ?
C34 C35 1.529(4) . ?
C37 O1 1.448(3) . ?
C37 C38 1.469(5) . ?
C38 C39 1.528(5) . ?
C39 C40 1.522(5) . ?
C40 O1 1.434(3) . ?
N1 N2 1.382(2) . ?
N2 Sm1 2.6578(17) . ?
N3 N4 1.374(3) . ?
N4 Sm1 2.632(2) . ?
N5 N6 1.378(2) . ?
N6 Sm1 2.6184(17) . ?
N7 Sm1 2.483(2) . ?
O1 Sm1 2.6110(18) . ?
